data_4066816
loop_
_publ_author_name
'Neshat, Abdollah'
'Schmidt, Joseph A. R.'

_publ_section_title
;
 Derivatization of Niobium Complexes Bearing Imido and Acetophenone Imine
 Ligands
;
_journal_issue 23
_journal_name_full Organometallics
_journal_page_first 6219
_journal_paper_doi 10.1021/om100657r
_journal_volume 29
_journal_year 2010
_chemical_formula_moiety '3(C55 H68 N3 Nb O5), 2(C5 H12)'
_chemical_formula_sum 'C175 H228 N9 Nb3 O15'
_chemical_formula_weight 2976.39
_chemical_name_systematic
; 
 ? 
;
_space_group_IT_number 2
_symmetry_cell_setting triclinic
_symmetry_Int_Tables_number 2
_symmetry_space_group_name_Hall '-P 1'
_symmetry_space_group_name_H-M 'P -1'
_atom_sites_solution_hydrogens geom
_atom_sites_solution_primary direct
_atom_sites_solution_secondary difmap
_audit_creation_method SHELXL-97
_cell_angle_alpha 105.298(3)
_cell_angle_beta 91.241(3)
_cell_angle_gamma 100.978(3)
_cell_formula_units_Z 2
_cell_length_a 12.8639(18)
_cell_length_b 23.269(3)
_cell_length_c 27.346(4)
_cell_measurement_reflns_used 875
_cell_measurement_temperature 140(2)
_cell_measurement_theta_max 19.87
_cell_measurement_theta_min 2.63
_cell_volume 7728.6(19)
_computing_cell_refinement 'Bruker SAINT v6.22'
_computing_data_collection 'Bruker SMART v5.625'
_computing_data_reduction 'Bruker SAINT v6.22'
_computing_molecular_graphics 'Bruker SHELXTL'
_computing_publication_material 'Bruker SHELXTL'
_computing_structure_refinement 'SHELXL-97 (Sheldrick, 1997)'
_computing_structure_solution 'SHELXS-97 (Sheldrick, 1990)'
_diffrn_ambient_temperature 140(2)
_diffrn_measured_fraction_theta_full 0.995
_diffrn_measured_fraction_theta_max 0.995
_diffrn_measurement_device_type 'SMART CCD'
_diffrn_measurement_method \w-scan
_diffrn_radiation_monochromator graphite
_diffrn_radiation_source 'fine-focus sealed tube'
_diffrn_radiation_type MoK\a
_diffrn_radiation_wavelength 0.71073
_diffrn_reflns_av_R_equivalents 0.1090
_diffrn_reflns_av_sigmaI/netI 0.1898
_diffrn_reflns_limit_h_max 14
_diffrn_reflns_limit_h_min -14
_diffrn_reflns_limit_k_max 26
_diffrn_reflns_limit_k_min -27
_diffrn_reflns_limit_l_max 31
_diffrn_reflns_limit_l_min -31
_diffrn_reflns_number 55717
_diffrn_reflns_theta_full 24.45
_diffrn_reflns_theta_max 24.45
_diffrn_reflns_theta_min 1.55
_exptl_absorpt_coefficient_mu 0.285
_exptl_absorpt_correction_T_max 1.000
_exptl_absorpt_correction_T_min 0.831
_exptl_absorpt_correction_type empirical
_exptl_absorpt_process_details SADABS
_exptl_crystal_colour yellow
_exptl_crystal_density_diffrn 1.279
_exptl_crystal_density_method 'not measured'
_exptl_crystal_description plate
_exptl_crystal_F_000 3168
_exptl_crystal_size_max 0.10
_exptl_crystal_size_mid 0.06
_exptl_crystal_size_min 0.04
_refine_diff_density_max 0.779
_refine_diff_density_min -1.571
_refine_diff_density_rms 0.216
_refine_ls_extinction_method none
_refine_ls_goodness_of_fit_ref 0.987
_refine_ls_hydrogen_treatment constr
_refine_ls_matrix_type full
_refine_ls_number_parameters 1819
_refine_ls_number_reflns 25439
_refine_ls_number_restraints 14
_refine_ls_restrained_S_all 0.987
_refine_ls_R_factor_all 0.1641
_refine_ls_R_factor_gt 0.0646
_refine_ls_shift/su_max 0.001
_refine_ls_shift/su_mean 0.000
_refine_ls_structure_factor_coef Fsqd
_refine_ls_weighting_details 'calc w=1/[\s^2^(Fo^2^)+(0.0994P)^2^+0.0000P] where P=(Fo^2^+2Fc^2^)/3'
_refine_ls_weighting_scheme calc
_refine_ls_wR_factor_gt 0.1483
_refine_ls_wR_factor_ref 0.2121
_reflns_number_gt 12831
_reflns_number_total 25439
_reflns_threshold_expression >2sigma(I)
_cod_data_source_file om100657r_si_002.cif
_cod_data_source_block 15f
_cod_depositor_comments
;
The following automatic conversions were performed:

'_symmetry_cell_setting' value 'Triclinic' changed to 'triclinic'
according to /home/saulius/struct/CIF-dictionaries/cif_core.dic
dictionary named 'cif_core.dic' version 2.4.1 from 2010-06-29.

Automatic conversion script
Id: cif_fix_values 1715 2011-07-08 13:25:40Z adriana 
;
_cod_original_cell_volume 7728.5(19)
_cod_original_sg_symbol_H-M P-1
_cod_database_code 4066816

loop_
_symmetry_equiv_pos_as_xyz
'x, y, z'
'-x, -y, -z'

loop_
_atom_site_label
_atom_site_type_symbol
_atom_site_fract_x
_atom_site_fract_y
_atom_site_fract_z
_atom_site_U_iso_or_equiv
_atom_site_adp_type
_atom_site_occupancy
_atom_site_symmetry_multiplicity
_atom_site_calc_flag
_atom_site_refinement_flags
Nb1 Nb 0.77902(5) 0.12638(3) 0.35717(2) 0.01656(17) Uani 1 1 d U
Nb1A Nb 0.81225(5) -0.17133(3) 0.03268(2) 0.01735(17) Uani 1 1 d .
Nb1B Nb 0.26158(5) -0.40735(3) 0.34125(2) 0.02138(18) Uani 1 1 d U
O1A O 1.0797(4) -0.1746(2) 0.00205(18) 0.0291(13) Uani 1 1 d .
O1 O 1.0516(3) 0.1334(2) 0.32636(18) 0.0280(12) Uani 1 1 d .
O1B O 0.1665(4) -0.2898(2) 0.4330(2) 0.0382(14) Uani 1 1 d .
O2 O 1.1345(4) 0.0868(3) 0.2572(2) 0.0375(14) Uani 1 1 d .
O2B O 0.1562(5) -0.1904(3) 0.4385(2) 0.0510(17) Uani 1 1 d .
O2A O 1.1600(4) -0.2343(3) -0.06153(19) 0.0378(14) Uani 1 1 d .
O3 O 0.5055(3) 0.1456(2) 0.38382(17) 0.0245(12) Uani 1 1 d .
O3A O 0.5438(4) -0.1399(2) 0.05650(18) 0.0303(13) Uani 1 1 d .
O3B O 0.3989(4) -0.5254(2) 0.26939(19) 0.0333(13) Uani 1 1 d .
O4 O 0.3944(4) 0.1264(2) 0.44550(18) 0.0313(13) Uani 1 1 d .
O4A O 0.4303(4) -0.1486(2) 0.11991(19) 0.0345(14) Uani 1 1 d .
O4B O 0.3408(4) -0.6264(2) 0.2274(2) 0.0390(14) Uani 1 1 d .
O5 O 0.8960(3) 0.1780(2) 0.40037(16) 0.0197(11) Uani 1 1 d .
O5A O 0.9319(4) -0.1125(2) 0.06628(17) 0.0229(12) Uani 1 1 d .
O5B O 0.1980(4) -0.4262(2) 0.39822(18) 0.0308(13) Uani 1 1 d .
N1A N 0.7711(4) -0.1275(2) -0.0056(2) 0.0176(13) Uani 1 1 d .
N1 N 0.7437(4) 0.1844(2) 0.3331(2) 0.0177(13) Uani 1 1 d .
N1B N 0.3952(4) -0.3954(3) 0.3669(2) 0.0274(15) Uani 1 1 d .
N2 N 0.6554(4) 0.0474(3) 0.2919(2) 0.0182(13) Uani 1 1 d .
N2A N 0.6818(4) -0.2623(3) -0.0200(2) 0.0208(14) Uani 1 1 d .
N2B N 0.3203(4) -0.3755(3) 0.2664(2) 0.0252(15) Uani 1 1 d .
N3 N 0.8406(4) 0.0617(2) 0.40687(19) 0.0148(13) Uani 1 1 d .
N3A N 0.8750(4) -0.2185(2) 0.0964(2) 0.0194(14) Uani 1 1 d .
N3B N 0.0670(4) -0.4344(3) 0.3167(2) 0.0273(15) Uani 1 1 d .
C1A C 0.7548(5) -0.0866(3) -0.0335(2) 0.0178(16) Uani 1 1 d .
C1 C 0.7354(5) 0.2377(3) 0.3190(3) 0.0217(17) Uani 1 1 d .
C1B C 0.4862(5) -0.3833(3) 0.4016(3) 0.0243(18) Uani 1 1 d .
C1S C 0.8136(9) -0.5425(5) 0.0112(4) 0.085(4) Uani 1 1 d .
H1SA H 0.8735 -0.5431 -0.0091 0.127 Uiso 1 1 calc R
H1SB H 0.7938 -0.5036 0.0173 0.127 Uiso 1 1 calc R
H1SC H 0.7550 -0.5738 -0.0064 0.127 Uiso 1 1 calc R
C1T C 0.0443(8) 0.4076(5) 0.3948(4) 0.074(3) Uani 1 1 d .
H1TA H 0.0139 0.4245 0.4257 0.110 Uiso 1 1 calc R
H1TB H -0.0102 0.3797 0.3710 0.110 Uiso 1 1 calc R
H1TC H 0.0760 0.4398 0.3806 0.110 Uiso 1 1 calc R
C2B C 0.5396(6) -0.3228(4) 0.4226(3) 0.0281(19) Uani 1 1 d .
C2 C 0.7699(5) 0.2449(3) 0.2720(3) 0.0240(18) Uani 1 1 d .
C2A C 0.7738(5) -0.0994(3) -0.0854(3) 0.0227(17) Uani 1 1 d .
C2S C 0.8434(10) -0.5536(5) 0.0626(4) 0.088(4) Uani 1 1 d .
H2SA H 0.8654 -0.5924 0.0564 0.105 Uiso 1 1 calc R
H2SB H 0.9027 -0.5220 0.0803 0.105 Uiso 1 1 calc R
C2T C 0.1297(7) 0.3738(4) 0.4060(3) 0.049(2) Uani 1 1 d .
H2TA H 0.1844 0.4020 0.4303 0.059 Uiso 1 1 calc R
H2TB H 0.0979 0.3420 0.4212 0.059 Uiso 1 1 calc R
C3B C 0.6211(6) -0.3113(4) 0.4598(3) 0.035(2) Uani 1 1 d .
H3BA H 0.6555 -0.2712 0.4746 0.041 Uiso 1 1 calc R
C3A C 0.7502(5) -0.0607(3) -0.1135(3) 0.0264(18) Uani 1 1 d .
H3AA H 0.7625 -0.0686 -0.1478 0.032 Uiso 1 1 calc R
C3 C 0.7571(6) 0.2972(4) 0.2590(3) 0.033(2) Uani 1 1 d .
H3A H 0.7769 0.3020 0.2275 0.040 Uiso 1 1 calc R
C3S C 0.7540(9) -0.5539(5) 0.0945(4) 0.076(4) Uani 1 1 d .
H3SA H 0.6898 -0.5772 0.0738 0.092 Uiso 1 1 calc R
H3SB H 0.7442 -0.5125 0.1081 0.092 Uiso 1 1 calc R
C3T C 0.1793(7) 0.3460(4) 0.3585(3) 0.048(2) Uani 1 1 d .
H3TA H 0.2182 0.3785 0.3459 0.058 Uiso 1 1 calc R
H3TB H 0.1231 0.3226 0.3327 0.058 Uiso 1 1 calc R
C4A C 0.7087(5) -0.0107(4) -0.0901(3) 0.031(2) Uani 1 1 d .
H4AA H 0.6904 0.0140 -0.1093 0.037 Uiso 1 1 calc R
C4B C 0.6530(6) -0.3567(4) 0.4756(3) 0.036(2) Uani 1 1 d .
H4BA H 0.7077 -0.3480 0.5009 0.043 Uiso 1 1 calc R
C4 C 0.7161(7) 0.3421(4) 0.2912(3) 0.047(2) Uani 1 1 d .
H4A H 0.7101 0.3771 0.2819 0.056 Uiso 1 1 calc R
C4S C 0.7710(8) -0.5814(6) 0.1386(4) 0.081(4) Uani 1 1 d .
H4SA H 0.7765 -0.6236 0.1250 0.097 Uiso 1 1 calc R
H4SB H 0.8372 -0.5596 0.1581 0.097 Uiso 1 1 calc R
C4T C 0.2539(7) 0.3051(4) 0.3651(3) 0.048(2) Uani 1 1 d .
H4TA H 0.3087 0.3275 0.3919 0.057 Uiso 1 1 calc R
H4TB H 0.2147 0.2707 0.3753 0.057 Uiso 1 1 calc R
C5B C 0.6016(6) -0.4155(4) 0.4530(3) 0.036(2) Uani 1 1 d .
H5BA H 0.6246 -0.4464 0.4632 0.043 Uiso 1 1 calc R
C5A C 0.6940(5) 0.0031(3) -0.0395(3) 0.0301(19) Uani 1 1 d .
H5AA H 0.6684 0.0379 -0.0245 0.036 Uiso 1 1 calc R
C5 C 0.6840(6) 0.3352(4) 0.3372(3) 0.037(2) Uani 1 1 d .
H5A H 0.6554 0.3656 0.3585 0.044 Uiso 1 1 calc R
C5S C 0.6835(9) -0.5784(6) 0.1725(4) 0.099(4) Uani 1 1 d .
H5SA H 0.6967 -0.5961 0.1993 0.149 Uiso 1 1 calc R
H5SB H 0.6179 -0.6003 0.1534 0.149 Uiso 1 1 calc R
H5SC H 0.6790 -0.5366 0.1867 0.149 Uiso 1 1 calc R
C5T C 0.3046(8) 0.2822(5) 0.3166(4) 0.070(3) Uani 1 1 d .
H5TA H 0.3516 0.2566 0.3219 0.104 Uiso 1 1 calc R
H5TB H 0.3442 0.3162 0.3067 0.104 Uiso 1 1 calc R
H5TC H 0.2505 0.2594 0.2903 0.104 Uiso 1 1 calc R
C6 C 0.6930(6) 0.2842(3) 0.3527(3) 0.0286(19) Uani 1 1 d .
C6A C 0.7165(5) -0.0339(3) -0.0094(3) 0.0215(17) Uani 1 1 d .
C6B C 0.5174(6) -0.4322(4) 0.4159(3) 0.0286(19) Uani 1 1 d .
C7A C 0.8233(6) -0.1528(3) -0.1103(3) 0.0267(18) Uani 1 1 d .
H7AA H 0.8028 -0.1840 -0.0922 0.032 Uiso 1 1 calc R
C7 C 0.8251(6) 0.1991(4) 0.2379(3) 0.0280(19) Uani 1 1 d .
H7A H 0.7976 0.1589 0.2429 0.034 Uiso 1 1 calc R
C7B C 0.5040(6) -0.2698(4) 0.4097(3) 0.037(2) Uani 1 1 d .
H7BA H 0.4580 -0.2862 0.3781 0.044 Uiso 1 1 calc R
C8A C 0.9454(5) -0.1336(4) -0.1037(3) 0.032(2) Uani 1 1 d .
H8AA H 0.9676 -0.1153 -0.0683 0.048 Uiso 1 1 calc R
H8AB H 0.9685 -0.1048 -0.1226 0.048 Uiso 1 1 calc R
H8AC H 0.9761 -0.1687 -0.1160 0.048 Uiso 1 1 calc R
C8 C 0.9443(6) 0.2170(4) 0.2542(3) 0.040(2) Uani 1 1 d .
H8A H 0.9551 0.2191 0.2895 0.060 Uiso 1 1 calc R
H8B H 0.9727 0.2560 0.2489 0.060 Uiso 1 1 calc R
H8C H 0.9798 0.1871 0.2343 0.060 Uiso 1 1 calc R
C8B C 0.4360(7) -0.2407(4) 0.4521(3) 0.050(3) Uani 1 1 d .
H8BA H 0.3784 -0.2714 0.4565 0.075 Uiso 1 1 calc R
H8BB H 0.4081 -0.2095 0.4425 0.075 Uiso 1 1 calc R
H8BC H 0.4795 -0.2233 0.4834 0.075 Uiso 1 1 calc R
C9A C 0.7896(6) -0.1829(4) -0.1669(3) 0.042(2) Uani 1 1 d .
H9AA H 0.7137 -0.1959 -0.1714 0.064 Uiso 1 1 calc R
H9AB H 0.8221 -0.2174 -0.1787 0.064 Uiso 1 1 calc R
H9AC H 0.8118 -0.1541 -0.1860 0.064 Uiso 1 1 calc R
C9 C 0.8089(6) 0.1947(4) 0.1818(3) 0.042(2) Uani 1 1 d .
H9A H 0.7344 0.1829 0.1713 0.063 Uiso 1 1 calc R
H9B H 0.8453 0.1650 0.1624 0.063 Uiso 1 1 calc R
H9C H 0.8367 0.2336 0.1762 0.063 Uiso 1 1 calc R
C9B C 0.5942(7) -0.2213(4) 0.4012(4) 0.066(3) Uani 1 1 d .
H9BA H 0.6350 -0.2397 0.3747 0.099 Uiso 1 1 calc R
H9BB H 0.6391 -0.2032 0.4320 0.099 Uiso 1 1 calc R
H9BC H 0.5651 -0.1906 0.3914 0.099 Uiso 1 1 calc R
C10 C 0.6598(6) 0.2801(4) 0.4049(3) 0.034(2) Uani 1 1 d .
H10A H 0.6590 0.2386 0.4070 0.040 Uiso 1 1 calc R
C10A C 0.6999(5) -0.0165(3) 0.0470(3) 0.0248(18) Uani 1 1 d .
H10B H 0.7057 -0.0510 0.0604 0.030 Uiso 1 1 calc R
C10B C 0.4679(7) -0.4966(4) 0.3944(3) 0.041(2) Uani 1 1 d .
H10C H 0.4079 -0.4988 0.3708 0.049 Uiso 1 1 calc R
C11A C 0.5890(6) -0.0023(4) 0.0561(3) 0.040(2) Uani 1 1 d .
H11D H 0.5361 -0.0371 0.0384 0.060 Uiso 1 1 calc R
H11E H 0.5822 0.0318 0.0436 0.060 Uiso 1 1 calc R
H11F H 0.5793 0.0072 0.0918 0.060 Uiso 1 1 calc R
C11 C 0.5496(7) 0.2940(4) 0.4156(3) 0.051(3) Uani 1 1 d .
H11A H 0.4980 0.2661 0.3902 0.077 Uiso 1 1 calc R
H11B H 0.5493 0.3349 0.4146 0.077 Uiso 1 1 calc R
H11C H 0.5325 0.2896 0.4486 0.077 Uiso 1 1 calc R
C11B C 0.5433(8) -0.5328(4) 0.3648(4) 0.073(3) Uani 1 1 d .
H11G H 0.5709 -0.5142 0.3390 0.110 Uiso 1 1 calc R
H11H H 0.5060 -0.5737 0.3490 0.110 Uiso 1 1 calc R
H11I H 0.6008 -0.5335 0.3874 0.110 Uiso 1 1 calc R
C12A C 0.7828(7) 0.0387(4) 0.0767(3) 0.050(3) Uani 1 1 d .
H12D H 0.8526 0.0302 0.0717 0.075 Uiso 1 1 calc R
H12E H 0.7712 0.0472 0.1123 0.075 Uiso 1 1 calc R
H12F H 0.7767 0.0733 0.0649 0.075 Uiso 1 1 calc R
C12 C 0.7401(8) 0.3241(5) 0.4466(3) 0.065(3) Uani 1 1 d .
H12A H 0.8097 0.3158 0.4407 0.098 Uiso 1 1 calc R
H12B H 0.7209 0.3191 0.4791 0.098 Uiso 1 1 calc R
H12C H 0.7401 0.3652 0.4460 0.098 Uiso 1 1 calc R
C12B C 0.4252(9) -0.5284(5) 0.4343(4) 0.092(4) Uani 1 1 d .
H12G H 0.3759 -0.5069 0.4534 0.137 Uiso 1 1 calc R
H12H H 0.4831 -0.5287 0.4570 0.137 Uiso 1 1 calc R
H12I H 0.3900 -0.5695 0.4178 0.137 Uiso 1 1 calc R
C13 C 0.8674(5) 0.0803(3) 0.2943(2) 0.0181(16) Uani 1 1 d U
C13A C 0.8948(5) -0.2311(3) -0.0233(2) 0.0197(17) Uani 1 1 d .
C13B C 0.2428(5) -0.3118(3) 0.3496(3) 0.0245(17) Uani 1 1 d U
C14 C 0.9762(5) 0.0911(3) 0.2909(3) 0.0213(17) Uani 1 1 d .
C14A C 1.0042(5) -0.2222(3) -0.0281(2) 0.0212(17) Uani 1 1 d .
C14B C 0.2028(6) -0.2750(4) 0.3893(3) 0.0305(19) Uani 1 1 d .
C15B C 0.1959(6) -0.2153(4) 0.3932(3) 0.039(2) Uani 1 1 d .
C15 C 1.0260(6) 0.0652(4) 0.2492(3) 0.0269(19) Uani 1 1 d .
C15A C 1.0512(6) -0.2565(4) -0.0667(3) 0.0261(18) Uani 1 1 d .
C16A C 0.9957(6) -0.3028(4) -0.1045(3) 0.031(2) Uani 1 1 d .
H16B H 1.0290 -0.3248 -0.1308 0.037 Uiso 1 1 calc R
C16 C 0.9723(6) 0.0243(4) 0.2072(3) 0.032(2) Uani 1 1 d .
H16A H 1.0067 0.0066 0.1794 0.038 Uiso 1 1 calc R
C16B C 0.2292(6) -0.1870(4) 0.3568(4) 0.045(2) Uani 1 1 d .
H16C H 0.2244 -0.1469 0.3595 0.053 Uiso 1 1 calc R
C17 C 0.8616(6) 0.0105(4) 0.2084(3) 0.0288(19) Uani 1 1 d .
H17A H 0.8205 -0.0168 0.1804 0.035 Uiso 1 1 calc R
C17A C 0.8844(6) -0.3159(3) -0.1021(3) 0.0285(19) Uani 1 1 d .
H17B H 0.8421 -0.3472 -0.1270 0.034 Uiso 1 1 calc R
C17B C 0.2705(6) -0.2218(4) 0.3158(3) 0.041(2) Uani 1 1 d .
H17C H 0.2954 -0.2043 0.2903 0.049 Uiso 1 1 calc R
C18A C 0.8379(5) -0.2810(3) -0.0615(2) 0.0173(16) Uani 1 1 d .
C18B C 0.2765(6) -0.2828(4) 0.3111(3) 0.0311(19) Uani 1 1 d .
C18 C 0.8129(5) 0.0369(3) 0.2505(3) 0.0217(17) Uani 1 1 d .
C19A C 1.1789(6) -0.1903(4) -0.0127(3) 0.035(2) Uani 1 1 d .
H19C H 1.2080 -0.2072 0.0121 0.042 Uiso 1 1 calc R
H19D H 1.2293 -0.1544 -0.0147 0.042 Uiso 1 1 calc R
C19 C 1.1504(6) 0.1186(4) 0.3102(3) 0.038(2) Uani 1 1 d .
H19A H 1.1736 0.0933 0.3294 0.046 Uiso 1 1 calc R
H19B H 1.2044 0.1555 0.3155 0.046 Uiso 1 1 calc R
C19B C 0.1327(7) -0.2380(4) 0.4634(3) 0.049(2) Uani 1 1 d .
H19E H 0.1698 -0.2251 0.4970 0.059 Uiso 1 1 calc R
H19F H 0.0571 -0.2477 0.4671 0.059 Uiso 1 1 calc R
C20B C 0.3204(6) -0.3189(4) 0.2677(3) 0.0298(19) Uani 1 1 d .
C20 C 0.6955(5) 0.0214(3) 0.2515(2) 0.0203(17) Uani 1 1 d .
C20A C 0.7214(6) -0.2959(3) -0.0589(3) 0.0243(18) Uani 1 1 d .
C21A C 0.6557(5) -0.3461(3) -0.0994(3) 0.0269(19) Uani 1 1 d .
H21D H 0.5824 -0.3502 -0.0920 0.040 Uiso 1 1 calc R
H21E H 0.6783 -0.3835 -0.1007 0.040 Uiso 1 1 calc R
H21F H 0.6638 -0.3373 -0.1316 0.040 Uiso 1 1 calc R
C21B C 0.3639(7) -0.2897(4) 0.2277(3) 0.046(2) Uani 1 1 d .
H21G H 0.3902 -0.3189 0.2018 0.069 Uiso 1 1 calc R
H21H H 0.4207 -0.2559 0.2428 0.069 Uiso 1 1 calc R
H21I H 0.3086 -0.2757 0.2129 0.069 Uiso 1 1 calc R
C21 C 0.6335(5) -0.0235(3) 0.2061(2) 0.0231(17) Uani 1 1 d .
H21A H 0.5593 -0.0296 0.2118 0.035 Uiso 1 1 calc R
H21B H 0.6565 -0.0615 0.2005 0.035 Uiso 1 1 calc R
H21C H 0.6447 -0.0084 0.1767 0.035 Uiso 1 1 calc R
C22 C 0.5396(5) 0.0353(3) 0.2916(2) 0.0192(17) Uani 1 1 d .
C22A C 0.5694(5) -0.2748(3) -0.0168(3) 0.0206(17) Uani 1 1 d .
C22B C 0.3701(6) -0.4111(3) 0.2249(3) 0.0275(19) Uani 1 1 d .
C23A C 0.5038(5) -0.2528(3) -0.0459(2) 0.0180(16) Uani 1 1 d .
C23 C 0.4835(5) 0.0682(3) 0.2679(3) 0.0219(17) Uani 1 1 d .
C23B C 0.4819(7) -0.4072(4) 0.2280(3) 0.038(2) Uani 1 1 d .
C24 C 0.3718(6) 0.0518(4) 0.2636(3) 0.0295(19) Uani 1 1 d .
H24A H 0.3326 0.0722 0.2475 0.035 Uiso 1 1 calc R
C24A C 0.3948(6) -0.2658(3) -0.0417(3) 0.032(2) Uani 1 1 d .
H24B H 0.3502 -0.2522 -0.0613 0.038 Uiso 1 1 calc R
C24B C 0.5251(7) -0.4418(4) 0.1873(3) 0.041(2) Uani 1 1 d .
H24C H 0.5982 -0.4394 0.1888 0.049 Uiso 1 1 calc R
C25 C 0.3204(6) 0.0066(4) 0.2824(3) 0.035(2) Uani 1 1 d .
H25A H 0.2467 -0.0043 0.2784 0.042 Uiso 1 1 calc R
C25A C 0.3519(6) -0.2981(4) -0.0095(3) 0.034(2) Uani 1 1 d .
H25B H 0.2789 -0.3052 -0.0068 0.041 Uiso 1 1 calc R
C25B C 0.4648(8) -0.4795(4) 0.1447(3) 0.046(2) Uani 1 1 d .
H25C H 0.4963 -0.5023 0.1182 0.055 Uiso 1 1 calc R
C26 C 0.3768(6) -0.0230(4) 0.3075(3) 0.032(2) Uani 1 1 d .
H26A H 0.3406 -0.0522 0.3220 0.038 Uiso 1 1 calc R
C26A C 0.4142(6) -0.3199(3) 0.0186(3) 0.0302(19) Uani 1 1 d .
H26B H 0.3835 -0.3417 0.0405 0.036 Uiso 1 1 calc R
C26B C 0.3587(9) -0.4826(4) 0.1422(3) 0.051(3) Uani 1 1 d .
H26C H 0.3181 -0.5079 0.1133 0.062 Uiso 1 1 calc R
C27 C 0.4872(6) -0.0101(3) 0.3115(3) 0.0242(18) Uani 1 1 d .
C27A C 0.5258(5) -0.3103(3) 0.0152(3) 0.0219(17) Uani 1 1 d .
C27B C 0.3075(7) -0.4496(3) 0.1811(3) 0.034(2) Uani 1 1 d .
C28A C 0.5421(6) -0.2158(3) -0.0824(3) 0.0240(18) Uani 1 1 d .
H28B H 0.6199 -0.2076 -0.0800 0.029 Uiso 1 1 calc R
C28 C 0.5362(6) 0.1190(3) 0.2469(3) 0.0245(18) Uani 1 1 d .
H28A H 0.6120 0.1290 0.2580 0.029 Uiso 1 1 calc R
C28B C 0.5547(6) -0.3663(4) 0.2732(3) 0.036(2) Uani 1 1 d .
H28C H 0.5107 -0.3472 0.2990 0.043 Uiso 1 1 calc R
C29A C 0.5055(5) -0.1537(3) -0.0678(3) 0.0300(19) Uani 1 1 d .
H29D H 0.5323 -0.1317 -0.0336 0.045 Uiso 1 1 calc R
H29E H 0.4293 -0.1609 -0.0702 0.045 Uiso 1 1 calc R
H29F H 0.5324 -0.1304 -0.0907 0.045 Uiso 1 1 calc R
C29 C 0.5252(7) 0.1006(4) 0.1885(3) 0.042(2) Uani 1 1 d .
H29A H 0.5545 0.0651 0.1757 0.063 Uiso 1 1 calc R
H29B H 0.5627 0.1334 0.1765 0.063 Uiso 1 1 calc R
H29C H 0.4515 0.0920 0.1769 0.063 Uiso 1 1 calc R
C29B C 0.6296(7) -0.3158(4) 0.2575(4) 0.062(3) Uani 1 1 d .
H29G H 0.5887 -0.2926 0.2436 0.092 Uiso 1 1 calc R
H29H H 0.6736 -0.3336 0.2323 0.092 Uiso 1 1 calc R
H29I H 0.6735 -0.2896 0.2867 0.092 Uiso 1 1 calc R
C30B C 0.6174(6) -0.4030(4) 0.2965(3) 0.046(2) Uani 1 1 d .
H30G H 0.5691 -0.4339 0.3066 0.070 Uiso 1 1 calc R
H30H H 0.6611 -0.3765 0.3257 0.070 Uiso 1 1 calc R
H30I H 0.6615 -0.4217 0.2719 0.070 Uiso 1 1 calc R
C30 C 0.4903(6) 0.1763(3) 0.2666(3) 0.034(2) Uani 1 1 d .
H30A H 0.4973 0.1884 0.3031 0.051 Uiso 1 1 calc R
H30B H 0.4165 0.1678 0.2550 0.051 Uiso 1 1 calc R
H30C H 0.5282 0.2085 0.2541 0.051 Uiso 1 1 calc R
C30A C 0.5020(6) -0.2503(4) -0.1376(3) 0.037(2) Uani 1 1 d .
H30D H 0.5250 -0.2884 -0.1466 0.055 Uiso 1 1 calc R
H30E H 0.5301 -0.2264 -0.1598 0.055 Uiso 1 1 calc R
H30F H 0.4258 -0.2577 -0.1409 0.055 Uiso 1 1 calc R
C31 C 0.5457(6) -0.0474(3) 0.3356(3) 0.0253(18) Uani 1 1 d .
H31A H 0.6196 -0.0256 0.3443 0.030 Uiso 1 1 calc R
C31A C 0.5907(6) -0.3425(3) 0.0415(3) 0.0287(19) Uani 1 1 d .
H31B H 0.6644 -0.3199 0.0470 0.034 Uiso 1 1 calc R
C31B C 0.1888(6) -0.4518(4) 0.1747(3) 0.038(2) Uani 1 1 d .
H31C H 0.1642 -0.4353 0.2082 0.046 Uiso 1 1 calc R
C32 C 0.5003(6) -0.0599(3) 0.3836(3) 0.033(2) Uani 1 1 d .
H32A H 0.5017 -0.0220 0.4086 0.050 Uiso 1 1 calc R
H32B H 0.5422 -0.0833 0.3967 0.050 Uiso 1 1 calc R
H32C H 0.4284 -0.0823 0.3757 0.050 Uiso 1 1 calc R
C32A C 0.5878(7) -0.4064(4) 0.0061(3) 0.048(2) Uani 1 1 d .
H32D H 0.6134 -0.4030 -0.0259 0.072 Uiso 1 1 calc R
H32E H 0.5161 -0.4293 0.0008 0.072 Uiso 1 1 calc R
H32F H 0.6320 -0.4268 0.0215 0.072 Uiso 1 1 calc R
C32B C 0.1265(7) -0.5166(4) 0.1527(3) 0.050(3) Uani 1 1 d .
H32G H 0.0521 -0.5163 0.1498 0.074 Uiso 1 1 calc R
H32H H 0.1389 -0.5410 0.1747 0.074 Uiso 1 1 calc R
H32I H 0.1492 -0.5333 0.1197 0.074 Uiso 1 1 calc R
C33 C 0.5450(7) -0.1077(4) 0.2962(3) 0.040(2) Uani 1 1 d .
H33A H 0.5750 -0.0999 0.2661 0.060 Uiso 1 1 calc R
H33B H 0.4733 -0.1302 0.2877 0.060 Uiso 1 1 calc R
H33C H 0.5863 -0.1309 0.3098 0.060 Uiso 1 1 calc R
C33A C 0.5528(6) -0.3486(4) 0.0918(3) 0.043(2) Uani 1 1 d .
H33D H 0.5552 -0.3089 0.1143 0.064 Uiso 1 1 calc R
H33E H 0.5978 -0.3693 0.1063 0.064 Uiso 1 1 calc R
H33F H 0.4811 -0.3716 0.0869 0.064 Uiso 1 1 calc R
C33B C 0.1691(8) -0.4123(5) 0.1412(4) 0.069(3) Uani 1 1 d .
H33G H 0.2078 -0.3714 0.1559 0.104 Uiso 1 1 calc R
H33H H 0.0945 -0.4123 0.1383 0.104 Uiso 1 1 calc R
H33I H 0.1923 -0.4279 0.1080 0.104 Uiso 1 1 calc R
C34A C 0.6900(5) -0.1779(3) 0.0894(2) 0.0193(16) Uani 1 1 d .
C34 C 0.6536(5) 0.1041(3) 0.4094(2) 0.0161(16) Uani 1 1 d .
C34B C 0.2235(5) -0.5008(3) 0.2863(2) 0.0223(17) Uani 1 1 d .
C35 C 0.5530(5) 0.1174(3) 0.4136(3) 0.0211(17) Uani 1 1 d .
C35A C 0.5905(5) -0.1621(3) 0.0915(3) 0.0212(17) Uani 1 1 d .
C35B C 0.2869(6) -0.5397(3) 0.2665(3) 0.0256(18) Uani 1 1 d .
C36A C 0.5238(5) -0.1676(3) 0.1292(3) 0.0241(18) Uani 1 1 d .
C36 C 0.4878(5) 0.1066(3) 0.4509(3) 0.0237(18) Uani 1 1 d .
C36B C 0.2540(7) -0.6002(4) 0.2407(3) 0.0309(19) Uani 1 1 d .
C37 C 0.5166(5) 0.0828(3) 0.4883(3) 0.0245(18) Uani 1 1 d .
H37A H 0.4727 0.0768 0.5138 0.029 Uiso 1 1 calc R
C37A C 0.5488(6) -0.1864(3) 0.1695(3) 0.0304(19) Uani 1 1 d .
H37B H 0.5025 -0.1893 0.1948 0.037 Uiso 1 1 calc R
C37B C 0.1502(7) -0.6281(4) 0.2343(3) 0.036(2) Uani 1 1 d .
H37C H 0.1273 -0.6693 0.2182 0.043 Uiso 1 1 calc R
C38 C 0.6177(5) 0.0678(3) 0.4856(3) 0.0257(18) Uani 1 1 d .
H38A H 0.6419 0.0517 0.5103 0.031 Uiso 1 1 calc R
C38B C 0.0807(6) -0.5905(4) 0.2533(3) 0.031(2) Uani 1 1 d .
H38C H 0.0085 -0.6076 0.2499 0.037 Uiso 1 1 calc R
C38A C 0.6490(5) -0.2014(3) 0.1711(3) 0.0259(18) Uani 1 1 d .
H38B H 0.6711 -0.2138 0.1986 0.031 Uiso 1 1 calc R
C39 C 0.6824(5) 0.0765(3) 0.4470(3) 0.0199(17) Uani 1 1 d .
C39B C 0.1115(6) -0.5300(4) 0.2768(3) 0.0280(19) Uani 1 1 d .
C39A C 0.7158(5) -0.1981(3) 0.1323(3) 0.0226(17) Uani 1 1 d .
C40B C 0.4296(7) -0.5764(4) 0.2362(3) 0.042(2) Uani 1 1 d .
H40E H 0.4905 -0.5861 0.2516 0.051 Uiso 1 1 calc R
H40F H 0.4487 -0.5678 0.2044 0.051 Uiso 1 1 calc R
C40 C 0.3980(5) 0.1396(4) 0.3977(3) 0.036(2) Uani 1 1 d .
H40A H 0.3736 0.1771 0.3999 0.043 Uiso 1 1 calc R
H40B H 0.3521 0.1071 0.3722 0.043 Uiso 1 1 calc R
C40A C 0.4382(6) -0.1398(4) 0.0706(3) 0.039(2) Uani 1 1 d .
H40C H 0.3892 -0.1721 0.0463 0.047 Uiso 1 1 calc R
H40D H 0.4198 -0.1013 0.0705 0.047 Uiso 1 1 calc R
C41A C 0.8184(5) -0.2186(3) 0.1341(3) 0.0204(17) Uani 1 1 d .
C41 C 0.7853(5) 0.0563(3) 0.4445(3) 0.0211(17) Uani 1 1 d .
C41B C 0.0341(6) -0.4915(4) 0.2948(3) 0.031(2) Uani 1 1 d .
C42 C 0.8158(6) 0.0287(3) 0.4853(3) 0.0289(19) Uani 1 1 d .
H42A H 0.8837 0.0178 0.4795 0.043 Uiso 1 1 calc R
H42B H 0.7634 -0.0070 0.4845 0.043 Uiso 1 1 calc R
H42C H 0.8198 0.0577 0.5180 0.043 Uiso 1 1 calc R
C42A C 0.8476(6) -0.2383(3) 0.1797(3) 0.0277(19) Uani 1 1 d .
H42D H 0.9153 -0.2500 0.1760 0.042 Uiso 1 1 calc R
H42E H 0.7947 -0.2722 0.1824 0.042 Uiso 1 1 calc R
H42F H 0.8518 -0.2052 0.2098 0.042 Uiso 1 1 calc R
C42B C -0.0824(6) -0.5213(4) 0.2861(3) 0.046(2) Uani 1 1 d .
H42G H -0.1241 -0.4915 0.2996 0.068 Uiso 1 1 calc R
H42H H -0.0960 -0.5531 0.3028 0.068 Uiso 1 1 calc R
H42I H -0.1010 -0.5382 0.2503 0.068 Uiso 1 1 calc R
C43A C 0.9774(5) -0.2362(3) 0.0981(3) 0.0191(16) Uani 1 1 d .
C43 C 0.9406(5) 0.0408(3) 0.4021(3) 0.0201(17) Uani 1 1 d .
C43B C -0.0073(6) -0.3952(4) 0.3371(3) 0.036(2) Uani 1 1 d .
C44 C 0.9422(6) -0.0146(3) 0.3666(3) 0.0252(18) Uani 1 1 d .
C44A C 0.9844(6) -0.2954(4) 0.0690(3) 0.0280(19) Uani 1 1 d .
C44B C -0.0542(6) -0.3971(4) 0.3826(3) 0.039(2) Uani 1 1 d .
C45A C 1.0838(6) -0.3123(4) 0.0678(3) 0.032(2) Uani 1 1 d .
H45B H 1.0902 -0.3506 0.0482 0.038 Uiso 1 1 calc R
C45 C 1.0379(6) -0.0345(4) 0.3605(3) 0.0286(19) Uani 1 1 d .
H45A H 1.0401 -0.0710 0.3367 0.034 Uiso 1 1 calc R
C45B C -0.1176(6) -0.3537(4) 0.4016(4) 0.046(2) Uani 1 1 d .
H45C H -0.1514 -0.3539 0.4313 0.056 Uiso 1 1 calc R
C46 C 1.1287(6) -0.0007(4) 0.3890(3) 0.031(2) Uani 1 1 d .
H46A H 1.1920 -0.0145 0.3844 0.037 Uiso 1 1 calc R
C46A C 1.1725(6) -0.2725(4) 0.0956(3) 0.033(2) Uani 1 1 d .
H46B H 1.2376 -0.2845 0.0945 0.039 Uiso 1 1 calc R
C46B C -0.1292(7) -0.3114(5) 0.3766(4) 0.057(3) Uani 1 1 d .
H46C H -0.1678 -0.2819 0.3907 0.068 Uiso 1 1 calc R
C47A C 1.1653(6) -0.2160(4) 0.1245(3) 0.0290(19) Uani 1 1 d .
H47B H 1.2256 -0.1900 0.1429 0.035 Uiso 1 1 calc R
C47 C 1.1271(6) 0.0532(3) 0.4243(3) 0.0254(18) Uani 1 1 d .
H47A H 1.1894 0.0753 0.4435 0.030 Uiso 1 1 calc R
C47B C -0.0862(7) -0.3113(4) 0.3319(4) 0.054(3) Uani 1 1 d .
H47C H -0.0980 -0.2827 0.3154 0.065 Uiso 1 1 calc R
C48A C 1.0668(5) -0.1964(3) 0.1269(3) 0.0245(18) Uani 1 1 d .
C48 C 1.0337(5) 0.0758(3) 0.4321(3) 0.0235(18) Uani 1 1 d .
C48B C -0.0243(6) -0.3533(4) 0.3101(3) 0.042(2) Uani 1 1 d .
C49 C 0.8410(6) -0.0551(3) 0.3379(3) 0.0245(18) Uani 1 1 d .
H49A H 0.7913 -0.0291 0.3344 0.029 Uiso 1 1 calc R
C49A C 0.8859(6) -0.3430(3) 0.0437(3) 0.0291(19) Uani 1 1 d .
H49B H 0.8327 -0.3212 0.0356 0.035 Uiso 1 1 calc R
C49B C -0.0433(6) -0.4423(4) 0.4123(3) 0.046(2) Uani 1 1 d .
H49C H 0.0060 -0.4673 0.3957 0.055 Uiso 1 1 calc R
C50 C 0.8575(6) -0.0921(4) 0.2852(3) 0.038(2) Uani 1 1 d .
H50A H 0.7905 -0.1161 0.2688 0.057 Uiso 1 1 calc R
H50B H 0.9052 -0.1185 0.2877 0.057 Uiso 1 1 calc R
H50C H 0.8872 -0.0652 0.2655 0.057 Uiso 1 1 calc R
C50A C 0.9057(6) -0.3866(4) -0.0055(3) 0.037(2) Uani 1 1 d .
H50D H 0.9330 -0.3640 -0.0288 0.056 Uiso 1 1 calc R
H50E H 0.8402 -0.4140 -0.0202 0.056 Uiso 1 1 calc R
H50F H 0.9563 -0.4095 0.0013 0.056 Uiso 1 1 calc R
C50B C 0.0011(8) -0.4104(4) 0.4669(3) 0.060(3) Uani 1 1 d .
H50G H 0.0690 -0.3847 0.4667 0.089 Uiso 1 1 calc R
H50H H 0.0092 -0.4402 0.4843 0.089 Uiso 1 1 calc R
H50I H -0.0468 -0.3861 0.4839 0.089 Uiso 1 1 calc R
C51A C 0.8405(6) -0.3764(3) 0.0819(3) 0.039(2) Uani 1 1 d .
H51D H 0.7781 -0.4061 0.0664 0.058 Uiso 1 1 calc R
H51E H 0.8223 -0.3478 0.1110 0.058 Uiso 1 1 calc R
H51F H 0.8925 -0.3963 0.0922 0.058 Uiso 1 1 calc R
C51 C 0.7916(7) -0.0971(4) 0.3690(3) 0.045(2) Uani 1 1 d .
H51A H 0.7798 -0.0733 0.4020 0.067 Uiso 1 1 calc R
H51B H 0.8387 -0.1234 0.3725 0.067 Uiso 1 1 calc R
H51C H 0.7252 -0.1211 0.3521 0.067 Uiso 1 1 calc R
C51B C -0.1507(7) -0.4845(4) 0.4127(4) 0.071(3) Uani 1 1 d .
H51G H -0.1785 -0.5051 0.3783 0.107 Uiso 1 1 calc R
H51H H -0.1996 -0.4609 0.4296 0.107 Uiso 1 1 calc R
H51I H -0.1412 -0.5139 0.4303 0.107 Uiso 1 1 calc R
C52 C 1.0390(6) 0.1351(3) 0.4728(3) 0.0283(19) Uani 1 1 d .
H52A H 0.9694 0.1465 0.4726 0.034 Uiso 1 1 calc R
C52B C 0.0128(7) -0.3563(4) 0.2584(3) 0.050(3) Uani 1 1 d .
H52C H 0.0800 -0.3705 0.2565 0.061 Uiso 1 1 calc R
C52A C 1.0662(6) -0.1345(3) 0.1615(3) 0.0294(19) Uani 1 1 d .
H52B H 0.9955 -0.1255 0.1580 0.035 Uiso 1 1 calc R
C53A C 1.1484(6) -0.0854(3) 0.1469(3) 0.036(2) Uani 1 1 d .
H53D H 1.1331 -0.0865 0.1121 0.054 Uiso 1 1 calc R
H53E H 1.2183 -0.0932 0.1510 0.054 Uiso 1 1 calc R
H53F H 1.1450 -0.0460 0.1685 0.054 Uiso 1 1 calc R
C53 C 1.1228(6) 0.1864(3) 0.4620(3) 0.038(2) Uani 1 1 d .
H53A H 1.1057 0.1908 0.4290 0.058 Uiso 1 1 calc R
H53B H 1.1917 0.1763 0.4629 0.058 Uiso 1 1 calc R
H53C H 1.1231 0.2239 0.4873 0.058 Uiso 1 1 calc R
C53B C 0.0303(8) -0.2968(5) 0.2444(4) 0.074(3) Uani 1 1 d .
H53G H 0.0828 -0.2672 0.2682 0.111 Uiso 1 1 calc R
H53H H -0.0352 -0.2826 0.2453 0.111 Uiso 1 1 calc R
H53I H 0.0543 -0.3027 0.2108 0.111 Uiso 1 1 calc R
C54A C 1.0923(6) -0.1306(4) 0.2179(3) 0.038(2) Uani 1 1 d .
H54D H 1.0417 -0.1605 0.2280 0.057 Uiso 1 1 calc R
H54E H 1.0891 -0.0908 0.2387 0.057 Uiso 1 1 calc R
H54F H 1.1624 -0.1380 0.2221 0.057 Uiso 1 1 calc R
C54 C 1.0670(6) 0.1292(4) 0.5264(3) 0.038(2) Uani 1 1 d .
H54A H 1.0147 0.0979 0.5338 0.056 Uiso 1 1 calc R
H54B H 1.0680 0.1672 0.5513 0.056 Uiso 1 1 calc R
H54C H 1.1357 0.1189 0.5274 0.056 Uiso 1 1 calc R
C54B C -0.0706(8) -0.4043(5) 0.2193(4) 0.071(3) Uani 1 1 d .
H54G H -0.0810 -0.4424 0.2277 0.106 Uiso 1 1 calc R
H54H H -0.0458 -0.4094 0.1859 0.106 Uiso 1 1 calc R
H54I H -0.1366 -0.3907 0.2201 0.106 Uiso 1 1 calc R
C55 C 0.9509(6) 0.2375(4) 0.4024(3) 0.044(2) Uani 1 1 d .
H55A H 1.0071 0.2503 0.4290 0.066 Uiso 1 1 calc R
H55B H 0.9025 0.2649 0.4092 0.066 Uiso 1 1 calc R
H55C H 0.9802 0.2376 0.3705 0.066 Uiso 1 1 calc R
C55A C 0.9867(6) -0.0587(3) 0.0555(3) 0.034(2) Uani 1 1 d .
H55D H 1.0450 -0.0394 0.0805 0.051 Uiso 1 1 calc R
H55E H 0.9389 -0.0315 0.0562 0.051 Uiso 1 1 calc R
H55F H 1.0131 -0.0690 0.0224 0.051 Uiso 1 1 calc R
C55B C 0.2377(8) -0.4430(6) 0.4411(4) 0.090(4) Uani 1 1 d .
H55G H 0.1814 -0.4492 0.4628 0.135 Uiso 1 1 calc R
H55H H 0.2942 -0.4110 0.4598 0.135 Uiso 1 1 calc R
H55I H 0.2638 -0.4798 0.4292 0.135 Uiso 1 1 calc R

loop_
_atom_site_aniso_label
_atom_site_aniso_U_11
_atom_site_aniso_U_22
_atom_site_aniso_U_33
_atom_site_aniso_U_23
_atom_site_aniso_U_13
_atom_site_aniso_U_12
Nb1 0.0076(3) 0.0207(4) 0.0226(4) 0.0082(3) -0.0031(3) 0.0031(3)
Nb1A 0.0111(4) 0.0211(4) 0.0213(4) 0.0074(3) -0.0034(3) 0.0049(3)
Nb1B 0.0138(4) 0.0248(4) 0.0251(4) 0.0076(3) -0.0050(3) 0.0025(3)
O1A 0.011(3) 0.038(3) 0.036(3) 0.009(3) -0.005(2) 0.002(2)
O1 0.008(3) 0.039(3) 0.037(3) 0.011(3) -0.002(2) 0.006(2)
O1B 0.031(3) 0.042(4) 0.039(3) 0.002(3) 0.002(3) 0.016(3)
O2 0.009(3) 0.064(4) 0.043(3) 0.018(3) 0.004(2) 0.010(3)
O2B 0.048(4) 0.038(4) 0.065(4) 0.000(3) 0.011(3) 0.022(3)
O2A 0.015(3) 0.060(4) 0.041(3) 0.011(3) 0.002(2) 0.017(3)
O3 0.014(3) 0.036(3) 0.031(3) 0.018(3) -0.002(2) 0.012(2)
O3A 0.017(3) 0.046(4) 0.036(3) 0.017(3) -0.004(2) 0.018(3)
O3B 0.026(3) 0.036(3) 0.039(3) 0.008(3) 0.004(2) 0.011(3)
O4 0.011(3) 0.049(4) 0.032(3) 0.006(3) 0.003(2) 0.009(3)
O4A 0.017(3) 0.044(4) 0.041(3) 0.007(3) 0.003(2) 0.008(3)
O4B 0.040(4) 0.030(3) 0.046(3) 0.004(3) 0.009(3) 0.012(3)
O5 0.011(3) 0.019(3) 0.028(3) 0.010(2) -0.005(2) -0.004(2)
O5A 0.018(3) 0.023(3) 0.027(3) 0.009(2) -0.007(2) 0.002(2)
O5B 0.017(3) 0.051(4) 0.030(3) 0.017(3) -0.001(2) 0.011(3)
N1A 0.010(3) 0.022(3) 0.020(3) 0.007(3) -0.003(2) 0.002(3)
N1 0.007(3) 0.021(3) 0.025(3) 0.008(3) -0.006(2) 0.001(3)
N1B 0.009(3) 0.036(4) 0.039(4) 0.013(3) -0.010(3) 0.006(3)
N2 0.005(3) 0.023(4) 0.028(3) 0.010(3) -0.001(3) 0.003(3)
N2A 0.018(3) 0.023(4) 0.027(3) 0.013(3) -0.002(3) 0.007(3)
N2B 0.017(3) 0.030(4) 0.031(4) 0.013(3) -0.005(3) 0.005(3)
N3 0.009(3) 0.017(3) 0.019(3) 0.005(3) -0.004(2) 0.004(3)
N3A 0.011(3) 0.020(4) 0.029(3) 0.009(3) -0.004(3) 0.005(3)
N3B 0.015(3) 0.035(4) 0.033(4) 0.014(3) -0.009(3) 0.004(3)
C1A 0.011(4) 0.026(4) 0.017(4) 0.009(3) -0.007(3) 0.001(3)
C1 0.012(4) 0.024(4) 0.030(4) 0.010(4) -0.007(3) 0.003(3)
C1B 0.010(4) 0.034(5) 0.026(4) 0.006(4) -0.003(3) 0.003(4)
C1S 0.106(10) 0.061(8) 0.084(9) 0.021(7) 0.007(8) 0.007(7)
C1T 0.078(8) 0.088(9) 0.074(8) 0.039(7) 0.025(6) 0.039(7)
C2B 0.020(4) 0.034(5) 0.028(4) 0.005(4) -0.003(3) 0.005(4)
C2 0.014(4) 0.026(5) 0.033(4) 0.015(4) -0.006(3) -0.002(3)
C2A 0.006(4) 0.031(5) 0.032(4) 0.012(4) -0.002(3) 0.002(3)
C2S 0.095(10) 0.059(8) 0.092(9) 0.010(7) -0.023(8) -0.008(7)
C2T 0.049(6) 0.038(6) 0.063(6) 0.022(5) 0.001(5) 0.008(5)
C3B 0.023(5) 0.035(5) 0.033(5) 0.000(4) -0.003(4) -0.010(4)
C3A 0.011(4) 0.034(5) 0.036(5) 0.018(4) -0.005(3) -0.002(4)
C3 0.028(5) 0.036(5) 0.039(5) 0.018(4) 0.000(4) 0.006(4)
C3S 0.087(9) 0.058(7) 0.067(8) -0.002(6) 0.037(7) -0.001(6)
C3T 0.054(6) 0.051(6) 0.039(5) 0.009(5) 0.000(5) 0.012(5)
C4A 0.015(4) 0.039(5) 0.048(5) 0.029(4) -0.011(4) 0.006(4)
C4B 0.022(5) 0.047(6) 0.041(5) 0.017(5) -0.004(4) 0.006(4)
C4 0.055(6) 0.030(5) 0.062(6) 0.026(5) 0.000(5) 0.006(5)
C4S 0.050(7) 0.118(11) 0.059(7) 0.000(7) -0.007(6) 0.015(7)
C4T 0.042(6) 0.042(6) 0.050(6) 0.008(5) -0.007(5) -0.003(5)
C5B 0.021(5) 0.048(6) 0.045(5) 0.023(5) -0.003(4) 0.011(4)
C5A 0.015(4) 0.027(5) 0.047(5) 0.009(4) -0.008(4) 0.005(4)
C5 0.034(5) 0.026(5) 0.052(6) 0.006(4) -0.003(4) 0.017(4)
C5S 0.069(9) 0.135(12) 0.089(9) 0.044(9) 0.005(7) -0.007(8)
C5T 0.084(8) 0.071(8) 0.068(7) 0.026(6) 0.028(6) 0.039(7)
C6 0.017(4) 0.028(5) 0.034(5) -0.001(4) -0.004(3) 0.004(4)
C6A 0.008(4) 0.020(4) 0.037(4) 0.012(4) -0.007(3) -0.001(3)
C6B 0.015(4) 0.035(5) 0.036(5) 0.012(4) -0.007(3) 0.005(4)
C7A 0.026(4) 0.033(5) 0.029(4) 0.018(4) -0.001(3) 0.011(4)
C7 0.026(5) 0.034(5) 0.027(4) 0.016(4) 0.002(3) 0.004(4)
C7B 0.028(5) 0.033(5) 0.041(5) 0.000(4) -0.009(4) 0.002(4)
C8A 0.023(4) 0.049(6) 0.033(5) 0.022(4) 0.005(4) 0.012(4)
C8 0.022(5) 0.051(6) 0.054(6) 0.023(5) 0.000(4) 0.009(4)
C8B 0.044(6) 0.053(6) 0.047(6) -0.002(5) -0.020(4) 0.021(5)
C9A 0.037(5) 0.058(6) 0.034(5) 0.014(4) 0.000(4) 0.012(5)
C9 0.036(5) 0.056(6) 0.037(5) 0.018(4) 0.001(4) 0.012(5)
C9B 0.040(6) 0.055(7) 0.107(9) 0.042(6) -0.020(6) -0.004(5)
C10 0.034(5) 0.033(5) 0.037(5) 0.012(4) 0.008(4) 0.012(4)
C10A 0.025(4) 0.021(4) 0.028(4) 0.003(3) -0.013(3) 0.010(4)
C10B 0.036(5) 0.034(5) 0.049(6) 0.010(4) -0.018(4) 0.002(4)
C11A 0.036(5) 0.050(6) 0.039(5) 0.010(4) -0.003(4) 0.024(5)
C11 0.044(6) 0.063(7) 0.056(6) 0.014(5) 0.009(5) 0.033(5)
C11B 0.064(7) 0.030(6) 0.114(9) 0.000(6) -0.041(7) 0.016(5)
C12A 0.046(6) 0.039(6) 0.058(6) 0.007(5) -0.026(5) 0.004(5)
C12 0.066(7) 0.078(8) 0.044(6) 0.004(5) -0.009(5) 0.014(6)
C12B 0.102(10) 0.075(8) 0.086(9) 0.046(7) -0.015(7) -0.045(7)
C13 0.012(3) 0.023(3) 0.024(3) 0.014(3) -0.003(2) 0.005(3)
C13A 0.015(4) 0.024(4) 0.021(4) 0.007(3) -0.002(3) 0.008(3)
C13B 0.017(3) 0.029(3) 0.028(3) 0.006(3) -0.013(3) 0.009(3)
C14 0.005(4) 0.029(5) 0.030(4) 0.011(4) 0.000(3) 0.001(3)
C14A 0.017(4) 0.028(5) 0.019(4) 0.004(3) -0.001(3) 0.010(4)
C14B 0.012(4) 0.034(5) 0.043(5) 0.007(4) -0.008(4) 0.004(4)
C15B 0.024(5) 0.027(5) 0.060(6) -0.002(5) -0.001(4) 0.007(4)
C15 0.019(4) 0.040(5) 0.031(4) 0.020(4) 0.000(4) 0.011(4)
C15A 0.017(4) 0.038(5) 0.030(4) 0.018(4) -0.001(3) 0.010(4)
C16A 0.018(4) 0.049(6) 0.032(5) 0.011(4) 0.003(4) 0.023(4)
C16 0.020(4) 0.048(6) 0.033(5) 0.011(4) 0.009(4) 0.020(4)
C16B 0.029(5) 0.035(6) 0.072(7) 0.015(5) 0.001(5) 0.012(4)
C17 0.022(4) 0.043(5) 0.025(4) 0.012(4) 0.001(3) 0.013(4)
C17A 0.027(5) 0.035(5) 0.025(4) 0.007(4) -0.003(3) 0.014(4)
C17B 0.030(5) 0.040(6) 0.055(6) 0.021(5) -0.001(4) 0.005(4)
C18A 0.010(4) 0.024(4) 0.021(4) 0.009(3) -0.005(3) 0.005(3)
C18B 0.023(5) 0.031(5) 0.044(5) 0.016(4) 0.001(4) 0.009(4)
C18 0.019(4) 0.025(4) 0.026(4) 0.013(4) -0.001(3) 0.011(4)
C19A 0.012(4) 0.049(6) 0.044(5) 0.013(4) 0.001(4) 0.008(4)
C19 0.013(4) 0.060(6) 0.041(5) 0.010(5) 0.009(4) 0.012(4)
C19B 0.052(6) 0.037(6) 0.055(6) 0.001(5) 0.009(5) 0.021(5)
C20B 0.025(5) 0.032(5) 0.034(5) 0.013(4) -0.006(4) 0.004(4)
C20 0.021(4) 0.025(4) 0.018(4) 0.008(3) 0.000(3) 0.007(3)
C20A 0.029(5) 0.026(5) 0.021(4) 0.008(4) 0.002(3) 0.013(4)
C21A 0.017(4) 0.028(5) 0.030(4) -0.004(4) -0.008(3) 0.005(4)
C21B 0.053(6) 0.043(6) 0.047(5) 0.023(5) 0.010(5) 0.008(5)
C21 0.020(4) 0.024(4) 0.025(4) 0.008(3) -0.004(3) 0.002(3)
C22 0.011(4) 0.023(4) 0.021(4) 0.002(3) -0.007(3) 0.005(3)
C22A 0.011(4) 0.021(4) 0.028(4) 0.005(3) -0.003(3) 0.002(3)
C22B 0.037(5) 0.019(4) 0.029(4) 0.013(4) 0.009(4) 0.003(4)
C23A 0.014(4) 0.017(4) 0.020(4) 0.001(3) -0.004(3) 0.003(3)
C23 0.013(4) 0.026(5) 0.026(4) 0.004(3) -0.005(3) 0.007(3)
C23B 0.036(5) 0.043(6) 0.034(5) 0.019(4) 0.005(4) -0.002(4)
C24 0.017(4) 0.035(5) 0.033(5) 0.005(4) -0.010(3) 0.004(4)
C24A 0.025(5) 0.028(5) 0.047(5) 0.018(4) -0.002(4) 0.005(4)
C24B 0.043(6) 0.042(6) 0.044(5) 0.021(5) 0.021(5) 0.012(5)
C25 0.016(4) 0.036(5) 0.047(5) 0.006(4) -0.005(4) 0.000(4)
C25A 0.021(5) 0.035(5) 0.048(5) 0.015(4) 0.005(4) 0.002(4)
C25B 0.057(7) 0.046(6) 0.035(5) 0.007(5) 0.011(5) 0.015(5)
C26 0.021(5) 0.032(5) 0.038(5) 0.009(4) -0.001(4) -0.004(4)
C26A 0.023(5) 0.025(5) 0.046(5) 0.019(4) 0.009(4) -0.001(4)
C26B 0.089(8) 0.030(6) 0.034(5) 0.008(4) 0.001(5) 0.012(6)
C27 0.020(4) 0.026(5) 0.028(4) 0.010(4) 0.002(3) 0.006(4)
C27A 0.012(4) 0.029(5) 0.026(4) 0.009(4) -0.002(3) 0.004(3)
C27B 0.052(6) 0.026(5) 0.028(5) 0.014(4) 0.002(4) 0.011(4)
C28A 0.014(4) 0.029(5) 0.030(4) 0.008(4) -0.002(3) 0.009(4)
C28 0.014(4) 0.033(5) 0.029(4) 0.009(4) -0.011(3) 0.009(4)
C28B 0.030(5) 0.035(5) 0.048(5) 0.018(4) 0.011(4) 0.007(4)
C29A 0.014(4) 0.034(5) 0.040(5) 0.015(4) -0.007(3) -0.005(4)
C29 0.055(6) 0.043(6) 0.036(5) 0.015(4) 0.007(4) 0.023(5)
C29B 0.035(6) 0.063(7) 0.088(8) 0.037(6) 0.004(5) -0.009(5)
C30B 0.031(5) 0.056(6) 0.049(6) 0.013(5) 0.005(4) 0.005(5)
C30 0.021(5) 0.035(5) 0.043(5) 0.009(4) -0.010(4) 0.004(4)
C30A 0.032(5) 0.051(6) 0.033(5) 0.017(4) -0.002(4) 0.015(4)
C31 0.026(4) 0.025(5) 0.023(4) 0.008(4) 0.000(3) 0.000(4)
C31A 0.026(5) 0.032(5) 0.028(4) 0.012(4) -0.003(3) -0.001(4)
C31B 0.036(5) 0.043(6) 0.040(5) 0.020(4) -0.013(4) 0.006(4)
C32 0.042(5) 0.026(5) 0.028(4) 0.008(4) 0.000(4) -0.001(4)
C32A 0.063(7) 0.032(5) 0.052(6) 0.010(5) -0.010(5) 0.020(5)
C32B 0.063(7) 0.044(6) 0.031(5) 0.002(4) -0.011(5) -0.001(5)
C33 0.044(6) 0.040(6) 0.031(5) 0.003(4) 0.000(4) 0.008(4)
C33A 0.039(5) 0.046(6) 0.046(5) 0.024(5) -0.013(4) 0.002(5)
C33B 0.072(8) 0.076(8) 0.075(7) 0.048(6) -0.010(6) 0.015(6)
C34A 0.014(4) 0.020(4) 0.022(4) 0.005(3) -0.007(3) 0.002(3)
C34 0.012(4) 0.018(4) 0.020(4) 0.008(3) -0.005(3) 0.007(3)
C34B 0.010(4) 0.033(5) 0.021(4) 0.010(3) 0.000(3) -0.004(3)
C35 0.012(4) 0.022(4) 0.023(4) 0.003(3) -0.003(3) -0.005(3)
C35A 0.017(4) 0.019(4) 0.026(4) 0.006(3) -0.005(3) 0.002(3)
C35B 0.026(5) 0.022(5) 0.028(4) 0.010(4) 0.000(4) -0.002(4)
C36A 0.011(4) 0.024(5) 0.033(5) 0.000(4) -0.002(3) 0.004(3)
C36 0.008(4) 0.029(5) 0.028(4) -0.003(4) 0.000(3) 0.005(3)
C36B 0.041(5) 0.024(5) 0.031(5) 0.011(4) 0.006(4) 0.010(4)
C37 0.019(4) 0.025(5) 0.024(4) 0.003(3) 0.003(3) -0.003(4)
C37A 0.025(5) 0.039(5) 0.023(4) 0.007(4) 0.002(3) -0.002(4)
C37B 0.048(6) 0.028(5) 0.031(5) 0.010(4) 0.004(4) 0.003(4)
C38 0.022(4) 0.030(5) 0.025(4) 0.008(4) -0.003(3) 0.004(4)
C38B 0.020(4) 0.034(5) 0.026(4) 0.002(4) -0.006(3) -0.015(4)
C38A 0.017(4) 0.040(5) 0.022(4) 0.012(4) -0.005(3) 0.004(4)
C39 0.013(4) 0.020(4) 0.027(4) 0.004(3) 0.000(3) 0.006(3)
C39B 0.031(5) 0.029(5) 0.022(4) 0.008(4) -0.009(3) 0.001(4)
C39A 0.016(4) 0.029(5) 0.024(4) 0.010(3) 0.002(3) 0.006(3)
C40B 0.042(6) 0.037(6) 0.048(5) 0.002(4) 0.008(4) 0.020(5)
C40 0.011(4) 0.053(6) 0.041(5) 0.008(4) 0.004(4) 0.007(4)
C40A 0.019(5) 0.061(6) 0.042(5) 0.012(5) -0.001(4) 0.021(4)
C41A 0.011(4) 0.028(5) 0.022(4) 0.007(3) -0.006(3) 0.001(3)
C41 0.018(4) 0.020(4) 0.024(4) 0.007(3) -0.007(3) 0.001(3)
C41B 0.024(5) 0.033(5) 0.033(5) 0.008(4) -0.005(4) -0.001(4)
C42 0.028(5) 0.038(5) 0.026(4) 0.015(4) 0.001(3) 0.011(4)
C42A 0.018(4) 0.037(5) 0.032(4) 0.017(4) -0.003(3) 0.004(4)
C42B 0.018(5) 0.052(6) 0.057(6) 0.008(5) -0.009(4) -0.004(4)
C43A 0.014(4) 0.025(4) 0.024(4) 0.013(3) -0.003(3) 0.011(3)
C43 0.014(4) 0.032(5) 0.023(4) 0.016(4) 0.001(3) 0.012(3)
C43B 0.018(4) 0.035(5) 0.052(6) 0.010(4) -0.014(4) 0.003(4)
C44 0.027(5) 0.033(5) 0.021(4) 0.013(4) 0.000(3) 0.012(4)
C44A 0.022(4) 0.036(5) 0.032(4) 0.013(4) -0.003(3) 0.016(4)
C44B 0.009(4) 0.047(6) 0.055(6) 0.005(5) -0.002(4) 0.005(4)
C45A 0.027(5) 0.035(5) 0.039(5) 0.013(4) 0.008(4) 0.018(4)
C45 0.029(5) 0.030(5) 0.031(4) 0.010(4) 0.001(4) 0.015(4)
C45B 0.018(5) 0.053(6) 0.063(6) 0.001(5) -0.004(4) 0.015(5)
C46 0.023(5) 0.047(6) 0.034(5) 0.020(4) 0.010(4) 0.023(4)
C46A 0.023(5) 0.045(6) 0.042(5) 0.022(4) 0.003(4) 0.023(4)
C46B 0.017(5) 0.062(7) 0.084(8) 0.003(6) -0.017(5) 0.017(5)
C47A 0.022(4) 0.037(5) 0.035(5) 0.016(4) 0.001(4) 0.013(4)
C47 0.019(4) 0.034(5) 0.027(4) 0.017(4) -0.007(3) 0.006(4)
C47B 0.038(6) 0.042(6) 0.081(8) 0.015(6) -0.027(5) 0.014(5)
C48A 0.016(4) 0.038(5) 0.025(4) 0.016(4) -0.003(3) 0.008(4)
C48 0.016(4) 0.037(5) 0.020(4) 0.011(4) -0.002(3) 0.006(4)
C48B 0.020(5) 0.042(6) 0.060(6) 0.010(5) -0.017(4) 0.006(4)
C49 0.024(4) 0.021(4) 0.030(4) 0.008(4) -0.005(3) 0.008(4)
C49A 0.028(5) 0.026(5) 0.034(5) 0.007(4) -0.011(4) 0.011(4)
C49B 0.029(5) 0.050(6) 0.054(6) 0.010(5) 0.014(4) 0.006(5)
C50 0.041(5) 0.039(5) 0.036(5) 0.007(4) -0.003(4) 0.015(4)
C50A 0.040(5) 0.032(5) 0.040(5) 0.006(4) -0.008(4) 0.016(4)
C50B 0.074(7) 0.069(7) 0.038(6) 0.009(5) 0.015(5) 0.027(6)
C51A 0.040(5) 0.028(5) 0.044(5) 0.006(4) -0.008(4) 0.004(4)
C51 0.050(6) 0.039(6) 0.042(5) 0.016(4) -0.019(4) -0.005(5)
C51B 0.032(6) 0.070(8) 0.120(10) 0.037(7) 0.034(6) 0.010(5)
C52 0.014(4) 0.041(5) 0.031(4) 0.009(4) -0.007(3) 0.010(4)
C52B 0.030(5) 0.069(7) 0.061(6) 0.030(6) -0.019(5) 0.014(5)
C52A 0.010(4) 0.033(5) 0.045(5) 0.011(4) -0.004(3) 0.005(4)
C53A 0.018(4) 0.033(5) 0.060(6) 0.018(4) -0.008(4) 0.005(4)
C53 0.021(5) 0.033(5) 0.053(6) 0.002(4) -0.015(4) 0.000(4)
C53B 0.049(7) 0.074(8) 0.119(10) 0.062(7) -0.020(6) 0.014(6)
C54A 0.026(5) 0.051(6) 0.031(5) 0.005(4) -0.002(4) 0.003(4)
C54 0.027(5) 0.056(6) 0.025(4) -0.001(4) -0.016(4) 0.016(4)
C54B 0.057(7) 0.089(9) 0.064(7) 0.033(6) -0.029(6) -0.005(6)
C55 0.030(5) 0.039(6) 0.061(6) 0.020(5) -0.017(4) -0.002(4)
C55A 0.033(5) 0.032(5) 0.040(5) 0.019(4) -0.012(4) 0.002(4)
C55B 0.059(8) 0.135(12) 0.074(8) 0.038(8) -0.004(6) 0.003(8)

loop_
_atom_type_symbol
_atom_type_description
_atom_type_scat_dispersion_real
_atom_type_scat_dispersion_imag
_atom_type_scat_source
C C 0.0033 0.0016 'International Tables Vol C Tables 4.2.6.8 and 6.1.1.4'
H H 0.0000 0.0000 'International Tables Vol C Tables 4.2.6.8 and 6.1.1.4'
N N 0.0061 0.0033 'International Tables Vol C Tables 4.2.6.8 and 6.1.1.4'
O O 0.0106 0.0060 'International Tables Vol C Tables 4.2.6.8 and 6.1.1.4'
Nb Nb -2.0727 0.6215 'International Tables Vol C Tables 4.2.6.8 and 6.1.1.4'

loop_
_geom_angle_atom_site_label_1
_geom_angle_atom_site_label_2
_geom_angle_atom_site_label_3
_geom_angle
N1 Nb1 O5 95.2(2)
N1 Nb1 C13 101.5(2)
O5 Nb1 C13 98.9(2)
N1 Nb1 C34 106.7(2)
O5 Nb1 C34 105.5(2)
C13 Nb1 C34 140.4(2)
N1 Nb1 N2 90.7(2)
O5 Nb1 N2 167.75(18)
C13 Nb1 N2 69.3(2)
C34 Nb1 N2 82.9(2)
N1 Nb1 N3 168.5(2)
O5 Nb1 N3 75.11(18)
C13 Nb1 N3 86.3(2)
C34 Nb1 N3 70.9(2)
N2 Nb1 N3 99.99(18)
N1A Nb1A O5A 96.3(2)
N1A Nb1A C13A 100.0(2)
O5A Nb1A C13A 98.6(2)
N1A Nb1A C34A 106.5(2)
O5A Nb1A C34A 107.8(2)
C13A Nb1A C34A 139.8(3)
N1A Nb1A N3A 171.6(2)
O5A Nb1A N3A 77.50(19)
C13A Nb1A N3A 86.5(2)
C34A Nb1A N3A 70.7(2)
N1A Nb1A N2A 88.7(2)
O5A Nb1A N2A 167.86(19)
C13A Nb1A N2A 69.6(2)
C34A Nb1A N2A 81.2(2)
N3A Nb1A N2A 98.51(18)
N1B Nb1B O5B 95.5(2)
N1B Nb1B C13B 101.4(3)
O5B Nb1B C13B 103.3(2)
N1B Nb1B C34B 107.2(3)
O5B Nb1B C34B 98.9(2)
C13B Nb1B C34B 141.6(3)
N1B Nb1B N2B 91.8(2)
O5B Nb1B N2B 171.1(2)
C13B Nb1B N2B 70.1(2)
C34B Nb1B N2B 83.7(2)
N1B Nb1B N3B 169.8(2)
O5B Nb1B N3B 74.9(2)
C13B Nb1B N3B 84.6(2)
C34B Nb1B N3B 71.4(2)
N2B Nb1B N3B 98.04(19)
C14A O1A C19A 104.1(5)
C14 O1 C19 103.8(5)
C14B O1B C19B 106.8(6)
C15 O2 C19 104.0(5)
C15B O2B C19B 106.3(6)
C15A O2A C19A 104.6(5)
C35 O3 C40 104.3(5)
C35A O3A C40A 105.1(5)
C35B O3B C40B 105.5(6)
C36 O4 C40 104.2(5)
C36A O4A C40A 104.1(5)
C36B O4B C40B 105.2(6)
C55 O5 Nb1 131.1(4)
C55A O5A Nb1A 131.5(4)
C55B O5B Nb1B 133.1(5)
C1A N1A Nb1A 170.7(5)
C1 N1 Nb1 168.4(5)
C1B N1B Nb1B 162.4(5)
C20 N2 C22 117.0(6)
C20 N2 Nb1 116.6(4)
C22 N2 Nb1 125.5(4)
C20A N2A C22A 118.1(6)
C20A N2A Nb1A 114.5(5)
C22A N2A Nb1A 126.6(4)
C20B N2B C22B 117.7(6)
C20B N2B Nb1B 116.3(5)
C22B N2B Nb1B 125.2(4)
C41 N3 C43 119.7(6)
C41 N3 Nb1 113.9(4)
C43 N3 Nb1 125.4(4)
C41A N3A C43A 118.5(6)
C41A N3A Nb1A 115.5(4)
C43A N3A Nb1A 125.2(4)
C41B N3B C43B 121.3(6)
C41B N3B Nb1B 112.7(5)
C43B N3B Nb1B 123.8(5)
N1A C1A C2A 119.9(6)
N1A C1A C6A 119.6(6)
C2A C1A C6A 120.5(6)
C2 C1 N1 119.8(6)
C2 C1 C6 120.5(7)
N1 C1 C6 119.7(6)
C2B C1B C6B 121.7(7)
C2B C1B N1B 119.0(7)
C6B C1B N1B 119.2(7)
C3B C2B C1B 118.3(7)
C3B C2B C7B 119.1(7)
C1B C2B C7B 122.3(7)
C3 C2 C1 117.9(7)
C3 C2 C7 120.8(7)
C1 C2 C7 121.3(6)
C3A C2A C1A 119.3(7)
C3A C2A C7A 120.0(6)
C1A C2A C7A 120.6(6)
C3S C2S C1S 111.3(11)
C3T C2T C1T 111.5(8)
C4B C3B C2B 122.4(8)
C4A C3A C2A 119.8(7)
C4 C3 C2 121.9(8)
C2S C3S C4S 112.0(10)
C2T C3T C4T 114.7(7)
C5A C4A C3A 121.1(7)
C3B C4B C5B 117.8(8)
C5 C4 C3 119.9(8)
C5S C4S C3S 111.9(10)
C5T C4T C3T 111.2(8)
C4B C5B C6B 124.6(8)
C4A C5A C6A 121.6(7)
C4 C5 C6 121.7(8)
C5 C6 C1 118.1(7)
C5 C6 C10 119.4(7)
C1 C6 C10 122.5(7)
C5A C6A C1A 117.6(7)
C5A C6A C10A 119.8(7)
C1A C6A C10A 122.6(6)
C5B C6B C1B 115.2(7)
C5B C6B C10B 120.1(7)
C1B C6B C10B 124.7(7)
C2A C7A C9A 115.7(6)
C2A C7A C8A 110.0(6)
C9A C7A C8A 108.7(6)
C2 C7 C9 113.6(6)
C2 C7 C8 108.5(6)
C9 C7 C8 109.1(6)
C2B C7B C9B 114.5(7)
C2B C7B C8B 109.4(7)
C9B C7B C8B 110.2(7)
C6 C10 C11 113.4(7)
C6 C10 C12 110.4(7)
C11 C10 C12 108.4(7)
C6A C10A C12A 112.1(6)
C6A C10A C11A 110.9(6)
C12A C10A C11A 108.7(6)
C6B C10B C11B 112.4(7)
C6B C10B C12B 113.4(7)
C11B C10B C12B 107.4(8)
C14 C13 C18 112.0(6)
C14 C13 Nb1 126.9(5)
C18 C13 Nb1 121.0(5)
C14A C13A C18A 112.3(6)
C14A C13A Nb1A 126.1(5)
C18A C13A Nb1A 121.4(5)
C14B C13B C18B 113.1(7)
C14B C13B Nb1B 127.2(6)
C18B C13B Nb1B 119.6(5)
C15 C14 C13 124.4(7)
C15 C14 O1 109.0(6)
C13 C14 O1 126.2(6)
C15A C14A O1A 110.1(6)
C15A C14A C13A 124.2(7)
O1A C14A C13A 125.4(6)
C13B C14B C15B 124.9(8)
C13B C14B O1B 126.5(7)
C15B C14B O1B 108.6(7)
C16B C15B O2B 127.2(8)
C16B C15B C14B 122.3(8)
O2B C15B C14B 110.4(8)
C16 C15 C14 122.7(7)
C16 C15 O2 127.0(7)
C14 C15 O2 110.3(6)
C16A C15A C14A 123.2(7)
C16A C15A O2A 127.1(7)
C14A C15A O2A 109.7(6)
C15A C16A C17A 116.4(7)
C15 C16 C17 115.9(7)
C15B C16B C17B 115.5(8)
C18 C17 C16 120.7(7)
C18A C17A C16A 119.5(7)
C16B C17B C18B 122.5(8)
C13A C18A C17A 124.2(6)
C13A C18A C20A 116.9(6)
C17A C18A C20A 118.8(6)
C17B C18B C13B 121.6(7)
C17B C18B C20B 122.0(7)
C13B C18B C20B 116.4(7)
C17 C18 C13 124.2(7)
C17 C18 C20 120.2(6)
C13 C18 C20 115.6(6)
O1A C19A O2A 108.0(6)
O1 C19 O2 107.7(6)
O1B C19B O2B 107.8(7)
N2B C20B C18B 117.2(7)
N2B C20B C21B 123.7(7)
C18B C20B C21B 119.0(7)
N2 C20 C18 117.0(6)
N2 C20 C21 124.9(6)
C18 C20 C21 118.0(6)
N2A C20A C18A 116.6(6)
N2A C20A C21A 123.6(6)
C18A C20A C21A 119.8(6)
C27 C22 C23 121.4(6)
C27 C22 N2 120.2(6)
C23 C22 N2 118.3(6)
C23A C22A C27A 120.8(6)
C23A C22A N2A 120.1(6)
C27A C22A N2A 119.1(6)
C27B C22B C23B 119.6(7)
C27B C22B N2B 120.2(7)
C23B C22B N2B 120.3(7)
C24A C23A C22A 118.4(6)
C24A C23A C28A 116.6(6)
C22A C23A C28A 125.0(6)
C22 C23 C24 117.4(7)
C22 C23 C28 123.6(6)
C24 C23 C28 118.9(6)
C24B C23B C22B 117.8(8)
C24B C23B C28B 119.4(8)
C22B C23B C28B 122.8(7)
C25 C24 C23 121.1(7)
C25A C24A C23A 121.5(7)
C25B C24B C23B 122.9(8)
C24 C25 C26 120.3(7)
C26A C25A C24A 120.8(7)
C26B C25B C24B 118.6(8)
C25 C26 C27 121.0(7)
C25A C26A C27A 121.0(7)
C25B C26B C27B 122.9(9)
C22 C27 C26 118.6(7)
C22 C27 C31 122.3(6)
C26 C27 C31 119.0(7)
C22A C27A C26A 117.4(6)
C22A C27A C31A 122.9(6)
C26A C27A C31A 119.4(6)
C26B C27B C22B 118.2(8)
C26B C27B C31B 120.5(8)
C22B C27B C31B 121.2(7)
C23A C28A C30A 111.6(6)
C23A C28A C29A 110.7(6)
C30A C28A C29A 109.5(6)
C23 C28 C30 111.4(6)
C23 C28 C29 111.9(6)
C30 C28 C29 108.7(6)
C23B C28B C30B 110.7(7)
C23B C28B C29B 110.5(7)
C30B C28B C29B 110.7(7)
C27 C31 C32 114.7(6)
C27 C31 C33 108.0(6)
C32 C31 C33 109.4(6)
C33A C31A C27A 114.0(6)
C33A C31A C32A 108.8(7)
C27A C31A C32A 108.4(6)
C33B C31B C32B 110.5(7)
C33B C31B C27B 109.5(7)
C32B C31B C27B 111.7(7)
C35A C34A C39A 111.9(6)
C35A C34A Nb1A 130.0(5)
C39A C34A Nb1A 118.0(5)
C35 C34 C39 113.3(6)
C35 C34 Nb1 129.7(5)
C39 C34 Nb1 116.8(5)
C35B C34B C39B 111.9(7)
C35B C34B Nb1B 130.9(5)
C39B C34B Nb1B 116.2(5)
O3 C35 C36 109.8(6)
O3 C35 C34 126.2(6)
C36 C35 C34 123.9(7)
C36A C35A O3A 109.9(6)
C36A C35A C34A 124.1(7)
O3A C35A C34A 126.0(6)
C34B C35B C36B 126.2(7)
C34B C35B O3B 125.6(6)
C36B C35B O3B 108.2(7)
C37A C36A C35A 123.7(7)
C37A C36A O4A 126.4(7)
C35A C36A O4A 109.9(6)
C37 C36 C35 123.2(7)
C37 C36 O4 126.8(6)
C35 C36 O4 109.8(6)
C37B C36B C35B 121.9(7)
C37B C36B O4B 127.7(7)
C35B C36B O4B 110.2(7)
C36 C37 C38 115.3(6)
C36A C37A C38A 115.8(7)
C36B C37B C38B 114.9(7)
C39 C38 C37 121.8(7)
C39B C38B C37B 123.9(7)
C39A C38A C37A 121.1(7)
C38 C39 C34 122.4(6)
C38 C39 C41 119.1(6)
C34 C39 C41 118.5(6)
C38B C39B C34B 121.1(7)
C38B C39B C41B 121.8(7)
C34B C39B C41B 117.1(7)
C38A C39A C34A 123.4(6)
C38A C39A C41A 118.8(6)
C34A C39A C41A 117.7(6)
O3B C40B O4B 107.2(6)
O4 C40 O3 108.3(6)
O3A C40A O4A 109.3(6)
N3A C41A C39A 117.4(6)
N3A C41A C42A 124.4(6)
C39A C41A C42A 118.2(6)
N3 C41 C39 117.8(6)
N3 C41 C42 124.4(6)
C39 C41 C42 117.7(6)
N3B C41B C39B 119.7(7)
N3B C41B C42B 122.6(7)
C39B C41B C42B 117.8(7)
C48A C43A C44A 120.6(6)
C48A C43A N3A 121.9(6)
C44A C43A N3A 117.5(6)
C44 C43 C48 121.0(6)
C44 C43 N3 118.0(6)
C48 C43 N3 121.0(6)
C44B C43B C48B 122.2(8)
C44B C43B N3B 121.3(7)
C48B C43B N3B 116.5(7)
C45 C44 C43 118.8(7)
C45 C44 C49 119.8(7)
C43 C44 C49 121.2(6)
C45A C44A C43A 118.5(7)
C45A C44A C49A 119.3(7)
C43A C44A C49A 121.9(6)
C43B C44B C45B 117.1(8)
C43B C44B C49B 125.0(7)
C45B C44B C49B 117.9(8)
C46A C45A C44A 120.7(7)
C46 C45 C44 120.7(7)
C46B C45B C44B 120.3(9)
C45 C46 C47 120.6(7)
C47A C46A C45A 120.8(7)
C47B C46B C45B 121.9(9)
C46A C47A C48A 120.9(7)
C46 C47 C48 121.4(7)
C46B C47B C48B 121.3(9)
C43A C48A C47A 118.4(7)
C43A C48A C52A 124.7(6)
C47A C48A C52A 116.8(6)
C47 C48 C43 117.4(7)
C47 C48 C52 117.7(6)
C43 C48 C52 124.8(6)
C47B C48B C43B 117.1(9)
C47B C48B C52B 120.2(9)
C43B C48B C52B 122.5(8)
C50 C49 C44 113.6(6)
C50 C49 C51 110.0(6)
C44 C49 C51 109.0(6)
C50A C49A C51A 111.9(6)
C50A C49A C44A 113.6(6)
C51A C49A C44A 108.9(6)
C44B C49B C50B 111.5(7)
C44B C49B C51B 111.0(8)
C50B C49B C51B 109.3(8)
C48 C52 C53 110.5(6)
C48 C52 C54 111.8(6)
C53 C52 C54 108.7(6)
C48B C52B C53B 114.9(9)
C48B C52B C54B 107.8(7)
C53B C52B C54B 109.2(7)
C48A C52A C53A 110.6(6)
C48A C52A C54A 112.3(6)
C53A C52A C54A 107.9(6)

loop_
_geom_bond_atom_site_label_1
_geom_bond_atom_site_label_2
_geom_bond_distance
Nb1 N1 1.775(5)
Nb1 O5 1.894(4)
Nb1 C13 2.231(7)
Nb1 C34 2.256(6)
Nb1 N2 2.475(5)
Nb1 N3 2.494(5)
Nb1A N1A 1.778(5)
Nb1A O5A 1.886(5)
Nb1A C13A 2.216(7)
Nb1A C34A 2.247(7)
Nb1A N3A 2.487(5)
Nb1A N2A 2.511(6)
Nb1B N1B 1.786(5)
Nb1B O5B 1.889(5)
Nb1B C13B 2.234(7)
Nb1B C34B 2.250(7)
Nb1B N2B 2.441(6)
Nb1B N3B 2.494(6)
O1A C14A 1.386(8)
O1A C19A 1.430(8)
O1 C14 1.393(8)
O1 C19 1.429(8)
O1B C14B 1.396(9)
O1B C19B 1.421(9)
O2 C15 1.383(8)
O2 C19 1.433(9)
O2B C15B 1.374(9)
O2B C19B 1.436(10)
O2A C15A 1.387(8)
O2A C19A 1.435(9)
O3 C35 1.372(8)
O3 C40 1.433(8)
O3A C35A 1.379(8)
O3A C40A 1.420(8)
O3B C35B 1.412(8)
O3B C40B 1.420(8)
O4 C36 1.384(8)
O4 C40 1.419(9)
O4A C36A 1.398(8)
O4A C40A 1.421(9)
O4B C36B 1.382(9)
O4B C40B 1.432(9)
O5 C55 1.415(8)
O5A C55A 1.420(8)
O5B C55B 1.440(11)
N1A C1A 1.407(8)
N1 C1 1.415(8)
N1B C1B 1.427(8)
N2 C20 1.284(8)
N2 C22 1.462(8)
N2A C20A 1.319(8)
N2A C22A 1.429(8)
N2B C20B 1.309(9)
N2B C22B 1.456(9)
N3 C41 1.283(8)
N3 C43 1.457(8)
N3A C41A 1.276(8)
N3A C43A 1.455(8)
N3B C41B 1.287(9)
N3B C43B 1.465(9)
C1A C2A 1.409(9)
C1A C6A 1.414(9)
C1 C2 1.409(9)
C1 C6 1.428(10)
C1B C2B 1.403(10)
C1B C6B 1.419(10)
C1S C2S 1.548(14)
C1T C2T 1.537(12)
C2B C3B 1.381(10)
C2B C7B 1.513(11)
C2 C3 1.393(10)
C2 C7 1.517(10)
C2A C3A 1.395(10)
C2A C7A 1.514(10)
C2S C3S 1.458(14)
C2T C3T 1.506(11)
C3B C4B 1.367(11)
C3A C4A 1.381(10)
C3 C4 1.375(11)
C3S C4S 1.538(14)
C3T C4T 1.514(11)
C4A C5A 1.363(10)
C4B C5B 1.373(11)
C4 C5 1.371(11)
C4S C5S 1.472(13)
C4T C5T 1.506(11)
C5B C6B 1.392(10)
C5A C6A 1.399(10)
C5 C6 1.386(10)
C6 C10 1.520(10)
C6A C10A 1.520(10)
C6B C10B 1.467(11)
C7A C9A 1.536(10)
C7A C8A 1.541(10)
C7 C9 1.520(10)
C7 C8 1.534(10)
C7B C9B 1.525(11)
C7B C8B 1.556(10)
C10 C11 1.529(10)
C10 C12 1.531(11)
C10A C12A 1.529(10)
C10A C11A 1.534(10)
C10B C11B 1.514(12)
C10B C12B 1.529(12)
C13 C14 1.383(9)
C13 C18 1.414(9)
C13A C14A 1.397(9)
C13A C18A 1.406(9)
C13B C14B 1.371(10)
C13B C18B 1.426(10)
C14 C15 1.376(9)
C14A C15A 1.373(9)
C14B C15B 1.384(11)
C15B C16B 1.366(12)
C15 C16 1.355(10)
C15A C16A 1.351(10)
C16A C17A 1.413(10)
C16 C17 1.402(10)
C16B C17B 1.382(11)
C17 C18 1.379(9)
C17A C18A 1.410(9)
C17B C18B 1.407(10)
C18A C20A 1.480(9)
C18B C20B 1.455(10)
C18 C20 1.486(9)
C20B C21B 1.499(10)
C20 C21 1.492(9)
C20A C21A 1.485(9)
C22 C27 1.383(9)
C22 C23 1.406(9)
C22A C23A 1.397(9)
C22A C27A 1.411(9)
C22B C27B 1.414(10)
C22B C23B 1.424(11)
C23A C24A 1.391(9)
C23A C28A 1.515(9)
C23 C24 1.409(9)
C23 C28 1.502(10)
C23B C24B 1.386(10)
C23B C28B 1.517(11)
C24 C25 1.358(10)
C24A C25A 1.362(10)
C24B C25B 1.375(11)
C25 C26 1.376(10)
C25A C26A 1.352(10)
C25B C26B 1.352(12)
C26 C27 1.390(10)
C26A C27A 1.419(9)
C26B C27B 1.396(11)
C27 C31 1.513(10)
C27A C31A 1.507(10)
C27B C31B 1.524(11)
C28A C30A 1.536(10)
C28A C29A 1.558(10)
C28 C30 1.533(10)
C28 C29 1.535(10)
C28B C30B 1.521(11)
C28B C29B 1.532(10)
C31 C32 1.522(9)
C31 C33 1.525(10)
C31A C33A 1.502(10)
C31A C32A 1.538(10)
C31B C33B 1.507(11)
C31B C32B 1.522(11)
C34A C35A 1.394(9)
C34A C39A 1.428(9)
C34 C35 1.388(9)
C34 C39 1.422(9)
C34B C35B 1.350(10)
C34B C39B 1.456(10)
C35 C36 1.377(9)
C35A C36A 1.370(9)
C35B C36B 1.376(10)
C36A C37A 1.344(10)
C36 C37 1.361(10)
C36B C37B 1.354(10)
C37 C38 1.407(9)
C37A C38A 1.401(10)
C37B C38B 1.383(10)
C38 C39 1.392(9)
C38B C39B 1.361(10)
C38A C39A 1.388(9)
C39 C41 1.483(9)
C39B C41B 1.471(10)
C39A C41A 1.490(9)
C41A C42A 1.499(9)
C41 C42 1.506(9)
C41B C42B 1.512(10)
C43A C48A 1.403(9)
C43A C44A 1.419(10)
C43 C44 1.398(10)
C43 C48 1.416(9)
C43B C44B 1.402(11)
C43B C48B 1.414(11)
C44 C45 1.393(10)
C44 C49 1.515(10)
C44A C45A 1.407(10)
C44A C49A 1.527(10)
C44B C45B 1.418(11)
C44B C49B 1.512(12)
C45A C46A 1.387(10)
C45 C46 1.371(10)
C45B C46B 1.365(12)
C46 C47 1.371(10)
C46A C47A 1.365(10)
C46B C47B 1.354(13)
C47A C48A 1.423(9)
C47 C48 1.399(9)
C47B C48B 1.398(12)
C48A C52A 1.502(10)
C48 C52 1.517(10)
C48B C52B 1.489(12)
C49 C50 1.514(9)
C49 C51 1.518(10)
C49A C50A 1.517(10)
C49A C51A 1.520(10)
C49B C50B 1.523(11)
C49B C51B 1.537(11)
C52 C53 1.544(10)
C52 C54 1.549(9)
C52B C53B 1.511(12)
C52B C54B 1.551(12)
C52A C53A 1.544(10)
C52A C54A 1.547(10)
